data_1521308
loop_
_publ_author_name
'Mazet, T.'
'Welter, R.'
'Venturini, G.'
'Ressouche, E.'
'Malaman, B.'

_publ_section_title
;
 Neutron diffraction study of the Zr Mn6 Ge6, Lu Mn6 Ge6 and Sc Mn6 Ge6
 compounds
;
_journal_name_full 'Solid State Communications'
_journal_page_first 407
_journal_page_last 412
_journal_volume 110
_journal_year 1999
_chemical_formula_sum 'Ge6 Mn6 Zr'
_chemical_name_systematic 'Zr Mn6 Ge6'
_space_group_IT_number 191
_symmetry_space_group_name_Hall '-P 6 2'
_symmetry_space_group_name_H-M 'P 6/m m m'
_cell_angle_alpha 90
_cell_angle_beta 90
_cell_angle_gamma 120
_cell_formula_units_Z 1
_cell_length_a 5.142
_cell_length_b 5.142
_cell_length_c 8.104
_cell_volume 185.564
_citation_journal_id_ASTM SSCOA4
_cod_data_source_file Mazet_SSCOA4_1999_740.cif
_cod_data_source_block Ge6Mn6Zr1
_cod_original_cell_volume 185.5642
_cod_original_formula_sum 'Ge6 Mn6 Zr1'
_cod_database_code 1521308

loop_
_symmetry_equiv_pos_as_xyz
x,y,z
x-y,x,z
-y,x-y,z
-x,-y,z
-x+y,-x,z
y,-x+y,z
-y,-x,-z
x-y,-y,-z
x,x-y,-z
y,x,-z
-x+y,y,-z
-x,-x+y,-z
-x,-y,-z
-x+y,-x,-z
y,-x+y,-z
x,y,-z
x-y,x,-z
-y,x-y,-z
y,x,z
-x+y,y,z
-x,-x+y,z
-y,-x,z
x-y,-y,z
x,x-y,z

loop_
_atom_site_label
_atom_site_type_symbol
_atom_site_fract_x
_atom_site_fract_y
_atom_site_fract_z
_atom_site_occupancy
_atom_site_U_iso_or_equiv
Mn1 Mn 0.5 0 0.252 1 0.0
Ge2 Ge 0.3333 0.6667 0.5 1 0.0
Zr1 Zr 0 0 0.5 1 0.0
Ge1 Ge 0 0 0.163 1 0.0
Ge3 Ge 0.3333 0.6667 0 1 0.0
